data_4312137
loop_
_publ_author_name
'\/Lukasz Dobrzycki'
'Ewa Bulska'
'Dorota Anna Pawlak'
'Zygmunt Frukacz'
'Krzysztof Wo\'zniak'

_publ_section_title
;
 Structure of YAG Crystals Doped/Substituted with Erbium and Ytterbium
;
_journal_name_full 'Inorganic Chemistry'
_journal_page_first 7656
_journal_page_last 7664
_journal_paper_doi 10.1021/ic049920z
_journal_volume 43
_journal_year 2004
_chemical_formula_sum 'Al5 Er1.4 O12 Y1.6'
_chemical_formula_weight 703.42
_chemical_name_common 'erbium-yttrium aluminium garnet (synthetic)'
_chemical_name_systematic
;
 erbium yttrium aluminium oxide (1.4/1.6/5/12)
;
_space_group_IT_number 230
_symmetry_cell_setting cubic
_symmetry_space_group_name_Hall '-I 4bd 2c 3'
_symmetry_space_group_name_H-M 'I a -3 d'
_atom_sites_solution_hydrogens geom
_atom_sites_solution_primary direct
_atom_sites_solution_secondary difmap
_audit_creation_method SHELXL-97
_cell_angle_alpha 90.00
_cell_angle_beta 90.00
_cell_angle_gamma 90.00
_cell_formula_units_Z 8
_cell_length_a 11.9866(14)
_cell_length_b 11.9866(14)
_cell_length_c 11.9866(14)
_cell_measurement_reflns_used 12725
_cell_measurement_temperature 200(1)
_cell_measurement_theta_max 40.20
_cell_measurement_theta_min 4.16
_cell_volume 1722.2(3)
_computing_cell_refinement CrysAlisRED
_computing_data_collection CrysAlisCCD
_computing_data_reduction CrysAlisRED
_computing_molecular_graphics Diamond
_computing_publication_material SHELXTL-97
_computing_structure_refinement 'SHELXL-97 (Sheldrick, 1997)'
_computing_structure_solution 'SHELXS-97 (Sheldrick, 1990)'
_diffrn_ambient_temperature 200(1)
_diffrn_detector_area_resol_mean 1024
_diffrn_measured_fraction_theta_full 1.000
_diffrn_measured_fraction_theta_max 1.000
_diffrn_measurement_device_type KM4CCD
_diffrn_measurement_method 'omega scan'
_diffrn_radiation_monochromator graphite
_diffrn_radiation_source 'fine-focus sealed tube'
_diffrn_radiation_type MoK\a
_diffrn_radiation_wavelength 0.71073
_diffrn_reflns_av_R_equivalents 0.0000
_diffrn_reflns_av_sigmaI/netI 0.0639
_diffrn_reflns_limit_h_max 12
_diffrn_reflns_limit_h_min 0
_diffrn_reflns_limit_k_max 15
_diffrn_reflns_limit_k_min 0
_diffrn_reflns_limit_l_max 21
_diffrn_reflns_limit_l_min 2
_diffrn_reflns_number 461
_diffrn_reflns_theta_full 40.20
_diffrn_reflns_theta_max 40.20
_diffrn_reflns_theta_min 4.16
_diffrn_standards_decay_% 2
_diffrn_standards_interval_count '50 frames'
_diffrn_standards_number '1 frame'
_exptl_absorpt_coefficient_mu 24.807
_exptl_absorpt_correction_T_max 0.0666
_exptl_absorpt_correction_T_min 0.0270
_exptl_absorpt_correction_type sphere
_exptl_crystal_colour pink
_exptl_crystal_density_diffrn 5.426
_exptl_crystal_density_method 'not measured'
_exptl_crystal_description sphere
_exptl_crystal_F_000 2549
_exptl_crystal_size_max 0.24
_exptl_crystal_size_mid 0.24
_exptl_crystal_size_min 0.24
_refine_diff_density_max 1.334
_refine_diff_density_min -1.141
_refine_diff_density_rms 0.175
_refine_ls_extinction_coef 0.00104(2)
_refine_ls_extinction_expression Fc^*^=kFc[1+0.001xFc^2^\l^3^/sin(2\q)]^-1/4^
_refine_ls_extinction_method SHELXL
_refine_ls_goodness_of_fit_ref 0.457
_refine_ls_hydrogen_treatment mixed
_refine_ls_matrix_type full
_refine_ls_number_parameters 18
_refine_ls_number_reflns 461
_refine_ls_number_restraints 0
_refine_ls_restrained_S_all 0.457
_refine_ls_R_factor_all 0.0306
_refine_ls_R_factor_gt 0.0124
_refine_ls_shift/su_max 0.000
_refine_ls_shift/su_mean 0.000
_refine_ls_structure_factor_coef Fsqd
_refine_ls_weighting_details 'calc w=1/[\s^2^(Fo^2^)+(0.0000P)^2^+0.0000P] where P=(Fo^2^+2Fc^2^)/3'
_refine_ls_weighting_scheme calc
_refine_ls_wR_factor_gt 0.0245
_refine_ls_wR_factor_ref 0.0264
_reflns_number_gt 310
_reflns_number_total 461
_reflns_threshold_expression >2sigma(I)
_cod_data_source_file ic049920zsi20040119_085908_07.cif
_cod_data_source_block er50
_cod_depositor_comments
;
The following automatic conversions were performed:
'_symmetry_cell_setting' value 'Cubic' changed to 'cubic' according to
'/home/saulius/struct/CIF-dictionaries/cif_core.dic' dictionary named
'cif_core.dic' version 2.4.1 from 2010-06-29.

Automatic conversion script
Id: cif_fix_enum 1527 2010-12-29 10:47:43Z saulius 

The following automatic conversions were performed:

'_exptl_absorpt_correction_type' tag value 'spherical' was replaced
with 'sphere' value.

Automatic conversion script
Id: cif_fix_values 1646 2011-03-28 12:23:43Z adriana 
;
_cod_original_formula_sum 'Al5 Er1.40 O12 Y1.60'
_cod_database_code 4312137

loop_
_symmetry_equiv_pos_as_xyz
'x, y, z'
'-x+1/2, -y, z+1/2'
'-x, y+1/2, -z+1/2'
'x+1/2, -y+1/2, -z'
'z, x, y'
'z+1/2, -x+1/2, -y'
'-z+1/2, -x, y+1/2'
'-z, x+1/2, -y+1/2'
'y, z, x'
'-y, z+1/2, -x+1/2'
'y+1/2, -z+1/2, -x'
'-y+1/2, -z, x+1/2'
'y+3/4, x+1/4, -z+1/4'
'-y+3/4, -x+3/4, -z+3/4'
'y+1/4, -x+1/4, z+3/4'
'-y+1/4, x+3/4, z+1/4'
'x+3/4, z+1/4, -y+1/4'
'-x+1/4, z+3/4, y+1/4'
'-x+3/4, -z+3/4, -y+3/4'
'x+1/4, -z+1/4, y+3/4'
'z+3/4, y+1/4, -x+1/4'
'z+1/4, -y+1/4, x+3/4'
'-z+1/4, y+3/4, x+1/4'
'-z+3/4, -y+3/4, -x+3/4'
'x+1/2, y+1/2, z+1/2'
'-x+1, -y+1/2, z+1'
'-x+1/2, y+1, -z+1'
'x+1, -y+1, -z+1/2'
'z+1/2, x+1/2, y+1/2'
'z+1, -x+1, -y+1/2'
'-z+1, -x+1/2, y+1'
'-z+1/2, x+1, -y+1'
'y+1/2, z+1/2, x+1/2'
'-y+1/2, z+1, -x+1'
'y+1, -z+1, -x+1/2'
'-y+1, -z+1/2, x+1'
'y+5/4, x+3/4, -z+3/4'
'-y+5/4, -x+5/4, -z+5/4'
'y+3/4, -x+3/4, z+5/4'
'-y+3/4, x+5/4, z+3/4'
'x+5/4, z+3/4, -y+3/4'
'-x+3/4, z+5/4, y+3/4'
'-x+5/4, -z+5/4, -y+5/4'
'x+3/4, -z+3/4, y+5/4'
'z+5/4, y+3/4, -x+3/4'
'z+3/4, -y+3/4, x+5/4'
'-z+3/4, y+5/4, x+3/4'
'-z+5/4, -y+5/4, -x+5/4'
'-x, -y, -z'
'x-1/2, y, -z-1/2'
'x, -y-1/2, z-1/2'
'-x-1/2, y-1/2, z'
'-z, -x, -y'
'-z-1/2, x-1/2, y'
'z-1/2, x, -y-1/2'
'z, -x-1/2, y-1/2'
'-y, -z, -x'
'y, -z-1/2, x-1/2'
'-y-1/2, z-1/2, x'
'y-1/2, z, -x-1/2'
'-y-3/4, -x-1/4, z-1/4'
'y-3/4, x-3/4, z-3/4'
'-y-1/4, x-1/4, -z-3/4'
'y-1/4, -x-3/4, -z-1/4'
'-x-3/4, -z-1/4, y-1/4'
'x-1/4, -z-3/4, -y-1/4'
'x-3/4, z-3/4, y-3/4'
'-x-1/4, z-1/4, -y-3/4'
'-z-3/4, -y-1/4, x-1/4'
'-z-1/4, y-1/4, -x-3/4'
'z-1/4, -y-3/4, -x-1/4'
'z-3/4, y-3/4, x-3/4'
'-x+1/2, -y+1/2, -z+1/2'
'x, y+1/2, -z'
'x+1/2, -y, z'
'-x, y, z+1/2'
'-z+1/2, -x+1/2, -y+1/2'
'-z, x, y+1/2'
'z, x+1/2, -y'
'z+1/2, -x, y'
'-y+1/2, -z+1/2, -x+1/2'
'y+1/2, -z, x'
'-y, z, x+1/2'
'y, z+1/2, -x'
'-y-1/4, -x+1/4, z+1/4'
'y-1/4, x-1/4, z-1/4'
'-y+1/4, x+1/4, -z-1/4'
'y+1/4, -x-1/4, -z+1/4'
'-x-1/4, -z+1/4, y+1/4'
'x+1/4, -z-1/4, -y+1/4'
'x-1/4, z-1/4, y-1/4'
'-x+1/4, z+1/4, -y-1/4'
'-z-1/4, -y+1/4, x+1/4'
'-z+1/4, y+1/4, -x-1/4'
'z+1/4, -y-1/4, -x+1/4'
'z-1/4, y-1/4, x-1/4'

loop_
_atom_site_label
_atom_site_type_symbol
_atom_site_fract_x
_atom_site_fract_y
_atom_site_fract_z
_atom_site_U_iso_or_equiv
_atom_site_adp_type
_atom_site_occupancy
_atom_site_symmetry_multiplicity
_atom_site_calc_flag
_atom_site_refinement_flags
_atom_site_disorder_assembly
_atom_site_disorder_group
Er1 Er 0.1250 0.0000 0.2500 0.00323(6) Uani 0.47 4 d SP . .
Y1 Y 0.1250 0.0000 0.2500 0.00323(6) Uani 0.53 4 d SP . .
Al1 Al 0.0000 0.0000 0.0000 0.0024(2) Uani 1 6 d S . .
Al2 Al 0.3750 0.0000 0.2500 0.00106(18) Uani 1 4 d S . .
O1 O 0.28050(14) 0.10096(13) 0.19932(14) 0.0042(3) Uani 1 1 d . . .

loop_
_atom_site_aniso_label
_atom_site_aniso_U_11
_atom_site_aniso_U_22
_atom_site_aniso_U_33
_atom_site_aniso_U_23
_atom_site_aniso_U_13
_atom_site_aniso_U_12
Er1 0.00252(10) 0.00358(7) 0.00358(7) 0.00059(11) 0.000 0.000
Y1 0.00252(10) 0.00358(7) 0.00358(7) 0.00059(11) 0.000 0.000
Al1 0.0024(2) 0.0024(2) 0.0024(2) -0.0001(4) -0.0001(4) -0.0001(4)
Al2 0.0005(5) 0.0013(3) 0.0013(3) 0.000 0.000 0.000
O1 0.0041(6) 0.0042(6) 0.0045(6) 0.0007(5) -0.0004(5) 0.0004(5)

loop_
_atom_type_symbol
_atom_type_description
_atom_type_scat_dispersion_real
_atom_type_scat_dispersion_imag
_atom_type_scat_source
O O 0.0106 0.0060 'International Tables Vol C Tables 4.2.6.8 and 6.1.1.4'
Al Al 0.0645 0.0514 'International Tables Vol C Tables 4.2.6.8 and 6.1.1.4'
Y Y -2.7962 3.5667 'International Tables Vol C Tables 4.2.6.8 and 6.1.1.4'
Er Er -0.2586 4.9576 'International Tables Vol C Tables 4.2.6.8 and 6.1.1.4'

loop_
_geom_angle_atom_site_label_1
_geom_angle_atom_site_label_2
_geom_angle_atom_site_label_3
_geom_angle
_geom_angle_site_symmetry_1
_geom_angle_site_symmetry_3
_geom_angle_publ_flag
O1 Er1 O1 112.18(8) 43_444 . ?
O1 Er1 O1 72.00(8) 43_444 18_545 ?
O1 Er1 O1 158.68(8) . 18_545 ?
O1 Er1 O1 158.68(8) 43_444 28_445 ?
O1 Er1 O1 72.00(8) . 28_445 ?
O1 Er1 O1 112.18(8) 18_545 28_445 ?
O1 Er1 O1 74.00(7) 43_444 9 ?
O1 Er1 O1 67.65(8) . 9 ?
O1 Er1 O1 94.83(5) 18_545 9 ?
O1 Er1 O1 124.87(4) 28_445 9 ?
O1 Er1 O1 67.65(8) 43_444 38_444 ?
O1 Er1 O1 74.00(7) . 38_444 ?
O1 Er1 O1 124.87(4) 18_545 38_444 ?
O1 Er1 O1 94.83(5) 28_445 38_444 ?
O1 Er1 O1 107.99(8) 9 38_444 ?
O1 Er1 O1 124.87(4) 43_444 16_545 ?
O1 Er1 O1 94.83(5) . 16_545 ?
O1 Er1 O1 67.65(8) 18_545 16_545 ?
O1 Er1 O1 74.00(7) 28_445 16_545 ?
O1 Er1 O1 73.69(8) 9 16_545 ?
O1 Er1 O1 166.41(8) 38_444 16_545 ?
O1 Er1 O1 94.83(5) 43_444 35_445 ?
O1 Er1 O1 124.87(4) . 35_445 ?
O1 Er1 O1 74.00(7) 18_545 35_445 ?
O1 Er1 O1 67.65(8) 28_445 35_445 ?
O1 Er1 O1 166.41(8) 9 35_445 ?
O1 Er1 O1 73.69(8) 38_444 35_445 ?
O1 Er1 O1 107.99(8) 16_545 35_445 ?
O1 Er1 Al2 144.00(4) 43_444 . ?
O1 Er1 Al2 36.00(4) . . ?
O1 Er1 Al2 144.00(4) 18_545 . ?
O1 Er1 Al2 36.00(4) 28_445 . ?
O1 Er1 Al2 96.80(4) 9 . ?
O1 Er1 Al2 83.20(4) 38_444 . ?
O1 Er1 Al2 83.20(4) 16_545 . ?
O1 Er1 Al2 96.80(4) 35_445 . ?
O1 Er1 Al2 36.00(4) 43_444 50_556 ?
O1 Er1 Al2 144.00(4) . 50_556 ?
O1 Er1 Al2 36.00(4) 18_545 50_556 ?
O1 Er1 Al2 144.00(4) 28_445 50_556 ?
O1 Er1 Al2 83.20(4) 9 50_556 ?
O1 Er1 Al2 96.80(4) 38_444 50_556 ?
O1 Er1 Al2 96.80(4) 16_545 50_556 ?
O1 Er1 Al2 83.20(4) 35_445 50_556 ?
Al2 Er1 Al2 180.0 . 50_556 ?
O1 Er1 Al1 33.73(4) 43_444 . ?
O1 Er1 Al1 97.24(4) . . ?
O1 Er1 Al1 96.20(4) 18_545 . ?
O1 Er1 Al1 126.70(4) 28_445 . ?
O1 Er1 Al1 94.67(4) 9 . ?
O1 Er1 Al1 34.41(4) 38_444 . ?
O1 Er1 Al1 158.57(4) 16_545 . ?
O1 Er1 Al1 79.21(4) 35_445 . ?
Al2 Er1 Al1 116.6 . . ?
Al2 Er1 Al1 63.4 50_556 . ?
O1 Er1 Al1 97.24(4) 43_444 38_444 ?
O1 Er1 Al1 33.73(4) . 38_444 ?
O1 Er1 Al1 126.70(4) 18_545 38_444 ?
O1 Er1 Al1 96.20(4) 28_445 38_444 ?
O1 Er1 Al1 34.41(4) 9 38_444 ?
O1 Er1 Al1 94.67(4) 38_444 38_444 ?
O1 Er1 Al1 79.21(4) 16_545 38_444 ?
O1 Er1 Al1 158.57(4) 35_445 38_444 ?
Al2 Er1 Al1 63.4 . 38_444 ?
Al2 Er1 Al1 116.6 50_556 38_444 ?
Al1 Er1 Al1 101.5 . 38_444 ?
O1 Al1 O1 180.00(14) 96 48_444 ?
O1 Al1 O1 86.74(7) 96 91 ?
O1 Al1 O1 93.26(7) 48_444 91 ?
O1 Al1 O1 86.74(7) 96 86 ?
O1 Al1 O1 93.26(7) 48_444 86 ?
O1 Al1 O1 86.74(7) 91 86 ?
O1 Al1 O1 93.26(7) 96 38_444 ?
O1 Al1 O1 86.74(7) 48_444 38_444 ?
O1 Al1 O1 93.26(7) 91 38_444 ?
O1 Al1 O1 180.00(14) 86 38_444 ?
O1 Al1 O1 93.26(7) 96 43_444 ?
O1 Al1 O1 86.74(7) 48_444 43_444 ?
O1 Al1 O1 180.00(14) 91 43_444 ?
O1 Al1 O1 93.26(7) 86 43_444 ?
O1 Al1 O1 86.74(7) 38_444 43_444 ?
O1 Al1 Er1 88.35(5) 96 . ?
O1 Al1 Er1 91.65(5) 48_444 . ?
O1 Al1 Er1 138.27(5) 91 . ?
O1 Al1 Er1 134.30(5) 86 . ?
O1 Al1 Er1 45.70(5) 38_444 . ?
O1 Al1 Er1 41.73(5) 43_444 . ?
O1 Al1 Er1 45.70(5) 96 53 ?
O1 Al1 Er1 134.30(5) 48_444 53 ?
O1 Al1 Er1 91.65(5) 91 53 ?
O1 Al1 Er1 41.73(5) 86 53 ?
O1 Al1 Er1 138.27(5) 38_444 53 ?
O1 Al1 Er1 88.35(5) 43_444 53 ?
Er1 Al1 Er1 113.6 . 53 ?
O1 Al1 Er1 138.27(5) 96 9 ?
O1 Al1 Er1 41.73(5) 48_444 9 ?
O1 Al1 Er1 134.30(5) 91 9 ?
O1 Al1 Er1 88.35(5) 86 9 ?
O1 Al1 Er1 91.65(5) 38_444 9 ?
O1 Al1 Er1 45.70(5) 43_444 9 ?
Er1 Al1 Er1 66.4 . 9 ?
Er1 Al1 Er1 113.6 53 9 ?
O1 Al1 Er1 41.73(5) 96 57 ?
O1 Al1 Er1 138.27(5) 48_444 57 ?
O1 Al1 Er1 45.70(5) 91 57 ?
O1 Al1 Er1 91.65(5) 86 57 ?
O1 Al1 Er1 88.35(5) 38_444 57 ?
O1 Al1 Er1 134.30(5) 43_444 57 ?
Er1 Al1 Er1 113.6 . 57 ?
Er1 Al1 Er1 66.4 53 57 ?
Er1 Al1 Er1 180.0 9 57 ?
O1 Al1 Y1 91.65(5) 96 49 ?
O1 Al1 Y1 88.35(5) 48_444 49 ?
O1 Al1 Y1 41.73(5) 91 49 ?
O1 Al1 Y1 45.70(5) 86 49 ?
O1 Al1 Y1 134.30(5) 38_444 49 ?
O1 Al1 Y1 138.27(5) 43_444 49 ?
Er1 Al1 Y1 180.0 . 49 ?
Er1 Al1 Y1 66.4 53 49 ?
Er1 Al1 Y1 113.6 9 49 ?
Er1 Al1 Y1 66.4 57 49 ?
O1 Al1 Y1 134.30(5) 96 5 ?
O1 Al1 Y1 45.70(5) 48_444 5 ?
O1 Al1 Y1 88.35(5) 91 5 ?
O1 Al1 Y1 138.27(5) 86 5 ?
O1 Al1 Y1 41.73(5) 38_444 5 ?
O1 Al1 Y1 91.65(5) 43_444 5 ?
Er1 Al1 Y1 66.4 . 5 ?
Er1 Al1 Y1 180.0 53 5 ?
Er1 Al1 Y1 66.4 9 5 ?
Er1 Al1 Y1 113.6 57 5 ?
Y1 Al1 Y1 113.6 49 5 ?
O1 Al1 Y1 45.70(5) 96 53 ?
O1 Al1 Y1 134.30(5) 48_444 53 ?
O1 Al1 Y1 91.65(5) 91 53 ?
O1 Al1 Y1 41.73(5) 86 53 ?
O1 Al1 Y1 138.27(5) 38_444 53 ?
O1 Al1 Y1 88.35(5) 43_444 53 ?
Er1 Al1 Y1 113.6 . 53 ?
Er1 Al1 Y1 0.0 53 53 ?
Er1 Al1 Y1 113.6 9 53 ?
Er1 Al1 Y1 66.4 57 53 ?
Y1 Al1 Y1 66.4 49 53 ?
Y1 Al1 Y1 180.0 5 53 ?
O1 Al1 Y1 138.27(5) 96 9 ?
O1 Al1 Y1 41.73(5) 48_444 9 ?
O1 Al1 Y1 134.30(5) 91 9 ?
O1 Al1 Y1 88.35(5) 86 9 ?
O1 Al1 Y1 91.65(5) 38_444 9 ?
O1 Al1 Y1 45.70(5) 43_444 9 ?
Er1 Al1 Y1 66.4 . 9 ?
Er1 Al1 Y1 113.6 53 9 ?
Er1 Al1 Y1 0.0 9 9 ?
Er1 Al1 Y1 180.0 57 9 ?
Y1 Al1 Y1 113.6 49 9 ?
Y1 Al1 Y1 66.4 5 9 ?
Y1 Al1 Y1 113.6 53 9 ?
O1 Al1 Y1 41.73(5) 96 57 ?
O1 Al1 Y1 138.27(5) 48_444 57 ?
O1 Al1 Y1 45.70(5) 91 57 ?
O1 Al1 Y1 91.65(5) 86 57 ?
O1 Al1 Y1 88.35(5) 38_444 57 ?
O1 Al1 Y1 134.30(5) 43_444 57 ?
Er1 Al1 Y1 113.6 . 57 ?
Er1 Al1 Y1 66.4 53 57 ?
Er1 Al1 Y1 180.0 9 57 ?
Er1 Al1 Y1 0.0 57 57 ?
Y1 Al1 Y1 66.4 49 57 ?
Y1 Al1 Y1 113.6 5 57 ?
Y1 Al1 Y1 66.4 53 57 ?
Y1 Al1 Y1 180.0 9 57 ?
O1 Al1 Er1 134.30(5) 96 5 ?
O1 Al1 Er1 45.70(5) 48_444 5 ?
O1 Al1 Er1 88.35(5) 91 5 ?
O1 Al1 Er1 138.27(5) 86 5 ?
O1 Al1 Er1 41.73(5) 38_444 5 ?
O1 Al1 Er1 91.65(5) 43_444 5 ?
Er1 Al1 Er1 66.4 . 5 ?
Er1 Al1 Er1 180.0 53 5 ?
Er1 Al1 Er1 66.4 9 5 ?
Er1 Al1 Er1 113.6 57 5 ?
Y1 Al1 Er1 113.6 49 5 ?
Y1 Al1 Er1 0.0 5 5 ?
Y1 Al1 Er1 180.0 53 5 ?
Y1 Al1 Er1 66.4 9 5 ?
Y1 Al1 Er1 113.6 57 5 ?
O1 Al1 Er1 91.65(5) 96 49 ?
O1 Al1 Er1 88.35(5) 48_444 49 ?
O1 Al1 Er1 41.73(5) 91 49 ?
O1 Al1 Er1 45.70(5) 86 49 ?
O1 Al1 Er1 134.30(5) 38_444 49 ?
O1 Al1 Er1 138.27(5) 43_444 49 ?
Er1 Al1 Er1 180.0 . 49 ?
Er1 Al1 Er1 66.4 53 49 ?
Er1 Al1 Er1 113.6 9 49 ?
Er1 Al1 Er1 66.4 57 49 ?
Y1 Al1 Er1 0.0 49 49 ?
Y1 Al1 Er1 113.6 5 49 ?
Y1 Al1 Er1 66.4 53 49 ?
Y1 Al1 Er1 113.6 9 49 ?
Y1 Al1 Er1 66.4 57 49 ?
Er1 Al1 Er1 113.6 5 49 ?
O1 Al1 O1 113.78(6) 96 . ?
O1 Al1 O1 66.22(6) 48_444 . ?
O1 Al1 O1 117.18(6) 91 . ?
O1 Al1 O1 148.12(5) 86 . ?
O1 Al1 O1 31.88(5) 38_444 . ?
O1 Al1 O1 62.82(6) 43_444 . ?
Er1 Al1 O1 32.12(2) . . ?
Er1 Al1 O1 145.64(2) 53 . ?
Er1 Al1 O1 59.97(2) 9 . ?
Er1 Al1 O1 120.03(2) 57 . ?
Y1 Al1 O1 147.88(2) 49 . ?
Y1 Al1 O1 34.36(2) 5 . ?
Y1 Al1 O1 145.64(2) 53 . ?
Y1 Al1 O1 59.97(2) 9 . ?
Y1 Al1 O1 120.03(2) 57 . ?
Er1 Al1 O1 34.36(2) 5 . ?
Er1 Al1 O1 147.88(2) 49 . ?
O1 Al1 Al1 127.54(5) 96 49_666 ?
O1 Al1 Al1 52.46(5) 48_444 49_666 ?
O1 Al1 Al1 127.54(5) 91 49_666 ?
O1 Al1 Al1 127.54(5) 86 49_666 ?
O1 Al1 Al1 52.46(5) 38_444 49_666 ?
O1 Al1 Al1 52.46(5) 43_444 49_666 ?
Er1 Al1 Al1 39.2 . 49_666 ?
Er1 Al1 Al1 140.8 53 49_666 ?
Er1 Al1 Al1 39.2 9 49_666 ?
Er1 Al1 Al1 140.8 57 49_666 ?
Y1 Al1 Al1 140.8 49 49_666 ?
Y1 Al1 Al1 39.2 5 49_666 ?
Y1 Al1 Al1 140.8 53 49_666 ?
Y1 Al1 Al1 39.2 9 49_666 ?
Y1 Al1 Al1 140.8 57 49_666 ?
Er1 Al1 Al1 39.2 5 49_666 ?
Er1 Al1 Al1 140.8 49 49_666 ?
O1 Al1 Al1 20.77(2) . 49_666 ?
O1 Al2 O1 114.31(6) 89_655 28_445 ?
O1 Al2 O1 100.18(11) 89_655 68_656 ?
O1 Al2 O1 114.31(6) 28_445 68_656 ?
O1 Al2 O1 114.31(6) 89_655 . ?
O1 Al2 O1 100.18(11) 28_445 . ?
O1 Al2 O1 114.31(6) 68_656 . ?
O1 Al2 Er1 129.91(5) 89_655 . ?
O1 Al2 Er1 50.09(5) 28_445 . ?
O1 Al2 Er1 129.91(5) 68_656 . ?
O1 Al2 Er1 50.09(5) . . ?
O1 Al2 Y1 50.09(5) 89_655 50_656 ?
O1 Al2 Y1 129.91(5) 28_445 50_656 ?
O1 Al2 Y1 50.09(5) 68_656 50_656 ?
O1 Al2 Y1 129.91(5) . 50_656 ?
Er1 Al2 Y1 180.0 . 50_656 ?
O1 Al2 Er1 50.09(5) 89_655 50_656 ?
O1 Al2 Er1 129.91(5) 28_445 50_656 ?
O1 Al2 Er1 50.09(5) 68_656 50_656 ?
O1 Al2 Er1 129.91(5) . 50_656 ?
Er1 Al2 Er1 180.0 . 50_656 ?
Y1 Al2 Er1 0.0 50_656 50_656 ?
O1 Al2 O1 144.89(5) 89_655 54_655 ?
O1 Al2 O1 57.79(8) 28_445 54_655 ?
O1 Al2 O1 61.84(7) 68_656 54_655 ?
O1 Al2 O1 100.77(5) . 54_655 ?
Er1 Al2 O1 74.35(3) . 54_655 ?
Y1 Al2 O1 105.65(3) 50_656 54_655 ?
Er1 Al2 O1 105.65(3) 50_656 54_655 ?
O1 Al2 O1 61.84(7) 89_655 77 ?
O1 Al2 O1 100.77(5) 28_445 77 ?
O1 Al2 O1 144.89(5) 68_656 77 ?
O1 Al2 O1 57.79(8) . 77 ?
Er1 Al2 O1 74.35(3) . 77 ?
Y1 Al2 O1 105.65(3) 50_656 77 ?
Er1 Al2 O1 105.65(3) 50_656 77 ?
O1 Al2 O1 148.70(6) 54_655 77 ?
O1 Al2 O1 57.79(8) 89_655 45_445 ?
O1 Al2 O1 61.84(7) 28_445 45_445 ?
O1 Al2 O1 100.77(5) 68_656 45_445 ?
O1 Al2 O1 144.89(5) . 45_445 ?
Er1 Al2 O1 105.65(3) . 45_445 ?
Y1 Al2 O1 74.35(3) 50_656 45_445 ?
Er1 Al2 O1 74.35(3) 50_656 45_445 ?
O1 Al2 O1 94.173(15) 54_655 45_445 ?
O1 Al2 O1 94.173(15) 77 45_445 ?
O1 Al2 O1 100.77(5) 89_655 22_554 ?
O1 Al2 O1 144.89(5) 28_445 22_554 ?
O1 Al2 O1 57.79(8) 68_656 22_554 ?
O1 Al2 O1 61.84(7) . 22_554 ?
Er1 Al2 O1 105.65(3) . 22_554 ?
Y1 Al2 O1 74.35(3) 50_656 22_554 ?
Er1 Al2 O1 74.35(3) 50_656 22_554 ?
O1 Al2 O1 94.173(15) 54_655 22_554 ?
O1 Al2 O1 94.173(15) 77 22_554 ?
O1 Al2 O1 148.70(6) 45_445 22_554 ?
Al2 O1 Al1 130.58(10) . 38_444 ?
Al2 O1 Er1 93.91(7) . . ?
Al1 O1 Er1 104.54(7) 38_444 . ?
Al2 O1 Y1 121.02(8) . 5 ?
Al1 O1 Y1 99.88(7) 38_444 5 ?
Er1 O1 Y1 101.50(6) . 5 ?
Al2 O1 Er1 121.02(8) . 5 ?
Al1 O1 Er1 99.88(7) 38_444 5 ?
Er1 O1 Er1 101.50(6) . 5 ?
Y1 O1 Er1 0.0 5 5 ?
Al2 O1 O1 134.62(11) . 9 ?
Al1 O1 O1 46.63(4) 38_444 9 ?
Er1 O1 O1 58.52(6) . 9 ?
Y1 O1 O1 100.75(5) 5 9 ?
Er1 O1 O1 100.75(5) 5 9 ?
Al2 O1 O1 161.64(10) . 5 ?
Al1 O1 O1 46.63(4) 38_444 5 ?
Er1 O1 O1 104.35(5) . 5 ?
Y1 O1 O1 53.83(6) 5 5 ?
Er1 O1 O1 53.83(6) 5 5 ?
O1 O1 O1 60.0 9 5 ?
Al2 O1 O1 39.91(5) . 28_445 ?
Al1 O1 O1 133.54(11) 38_444 28_445 ?
Er1 O1 O1 54.00(4) . 28_445 ?
Y1 O1 O1 123.10(10) 5 28_445 ?
Er1 O1 O1 123.10(10) 5 28_445 ?
O1 O1 O1 103.52(9) 9 28_445 ?
O1 O1 O1 158.27(4) 5 28_445 ?
Al2 O1 O1 89.90(8) . 77 ?
Al1 O1 O1 43.37(4) 38_444 77 ?
Er1 O1 O1 96.39(5) . 77 ?
Y1 O1 O1 142.54(6) 5 77 ?
Er1 O1 O1 142.54(6) 5 77 ?
O1 O1 O1 61.81(4) 9 77 ?
O1 O1 O1 90.0 5 77 ?
O1 O1 O1 94.02(9) 28_445 77 ?
Al2 O1 O1 103.37(9) . 81 ?
Al1 O1 O1 43.37(4) 38_444 81 ?
Er1 O1 O1 146.99(6) . 81 ?
Y1 O1 O1 93.44(5) 5 81 ?
Er1 O1 O1 93.44(5) 5 81 ?
O1 O1 O1 90.0 9 81 ?
O1 O1 O1 61.81(4) 5 81 ?
O1 O1 O1 136.62(8) 28_445 81 ?
O1 O1 O1 56.37(8) 77 81 ?
Al2 O1 O1 100.99(6) . 38_444 ?
Al1 O1 O1 127.28(5) 38_444 38_444 ?
Er1 O1 O1 55.09(5) . 38_444 ?
Y1 O1 O1 50.91(5) 5 38_444 ?
Er1 O1 O1 50.91(5) 5 38_444 ?
O1 O1 O1 91.52(3) 9 38_444 ?
O1 O1 O1 88.15(4) 5 38_444 ?
O1 O1 O1 77.67(5) 28_445 38_444 ?
O1 O1 O1 149.72(7) 77 38_444 ?
O1 O1 O1 143.90(8) 81 38_444 ?
Al2 O1 O1 85.93(7) . 22_554 ?
Al1 O1 O1 99.64(9) 38_444 22_554 ?
Er1 O1 O1 147.92(8) . 22_554 ?
Y1 O1 O1 53.16(4) 5 22_554 ?
Er1 O1 O1 53.16(4) 5 22_554 ?
O1 O1 O1 137.10(9) 9 22_554 ?
O1 O1 O1 77.59(9) 5 22_554 ?
O1 O1 O1 119.17(9) 28_445 22_554 ?
O1 O1 O1 115.69(6) 77 22_554 ?
O1 O1 O1 62.51(7) 81 22_554 ?
O1 O1 O1 93.38(6) 38_444 22_554 ?
Al2 O1 O1 32.85(3) . 89_655 ?
Al1 O1 O1 98.07(8) 38_444 89_655 ?
Er1 O1 O1 110.46(6) . 89_655 ?
Y1 O1 O1 137.75(9) 5 89_655 ?
Er1 O1 O1 137.75(9) 5 89_655 ?
O1 O1 O1 119.17(9) 9 89_655 ?
O1 O1 O1 136.13(5) 5 89_655 ?
O1 O1 O1 62.84(3) 28_445 89_655 ?
O1 O1 O1 60.81(8) 77 89_655 ?
O1 O1 O1 74.50(8) 81 89_655 ?
O1 O1 O1 133.80(4) 38_444 89_655 ?
O1 O1 O1 86.30(5) 22_554 89_655 ?
Al2 O1 O1 32.85(3) . 68_656 ?
Al1 O1 O1 141.17(10) 38_444 68_656 ?
Er1 O1 O1 110.46(6) . 68_656 ?
Y1 O1 O1 89.30(7) 5 68_656 ?
Er1 O1 O1 89.30(7) 5 68_656 ?
O1 O1 O1 166.21(11) 9 68_656 ?
O1 O1 O1 133.66(10) 5 68_656 ?
O1 O1 O1 62.84(3) 28_445 68_656 ?
O1 O1 O1 114.81(8) 77 68_656 ?
O1 O1 O1 98.87(9) 81 68_656 ?
O1 O1 O1 87.51(5) 38_444 68_656 ?
O1 O1 O1 56.68(8) 22_554 68_656 ?
O1 O1 O1 54.32(7) 89_655 68_656 ?
Al2 O1 Al2 87.28(6) . 81 ?
Al1 O1 Al2 74.58(5) 38_444 81 ?
Er1 O1 Al2 178.81(7) . 81 ?
Y1 O1 Al2 77.93(4) 5 81 ?
Er1 O1 Al2 77.93(4) 5 81 ?
O1 O1 Al2 120.49(5) 9 81 ?
O1 O1 Al2 74.47(6) 5 81 ?
O1 O1 Al2 127.19(3) 28_445 81 ?
O1 O1 Al2 83.52(6) 77 81 ?
O1 O1 Al2 32.31(4) 81 81 ?
O1 O1 Al2 124.77(8) 38_444 81 ?
O1 O1 Al2 32.22(4) 22_554 81 ?
O1 O1 Al2 70.54(7) 89_655 81 ?
O1 O1 Al2 70.63(6) 68_656 81 ?

loop_
_geom_bond_atom_site_label_1
_geom_bond_atom_site_label_2
_geom_bond_distance
_geom_bond_site_symmetry_2
_geom_bond_publ_flag
Er1 O1 2.3039(17) 43_444 ?
Er1 O1 2.3039(17) . ?
Er1 O1 2.3039(17) 18_545 ?
Er1 O1 2.3039(17) 28_445 ?
Er1 O1 2.4341(17) 9 ?
Er1 O1 2.4341(17) 38_444 ?
Er1 O1 2.4341(17) 16_545 ?
Er1 O1 2.4341(17) 35_445 ?
Er1 Al2 2.9966(4) . ?
Er1 Al2 2.9966(4) 50_556 ?
Er1 Al1 3.3504(4) . ?
Er1 Al1 3.3504(4) 38_444 ?
Al1 O1 1.9220(16) 96 ?
Al1 O1 1.9220(16) 48_444 ?
Al1 O1 1.9220(16) 91 ?
Al1 O1 1.9220(16) 86 ?
Al1 O1 1.9220(16) 38_444 ?
Al1 O1 1.9220(16) 43_444 ?
Al1 Er1 3.3504(4) 53 ?
Al1 Er1 3.3504(4) 9 ?
Al1 Er1 3.3504(4) 57 ?
Al1 Y1 3.3504(4) 49 ?
Al1 Y1 3.3504(4) 5 ?
Al1 Y1 3.3504(4) 53 ?
Al1 Y1 3.3504(4) 9 ?
Al1 Y1 3.3504(4) 57 ?
Al1 Er1 3.3504(4) 5 ?
Al1 Er1 3.3504(4) 49 ?
Al1 O1 4.2986(18) . ?
Al1 Al1 20.761(2) 49_666 ?
Al2 O1 1.7654(16) 89_655 ?
Al2 O1 1.7654(16) 28_445 ?
Al2 O1 1.7654(16) 68_656 ?
Al2 O1 1.7654(16) . ?
Al2 Y1 2.9966(4) 50_656 ?
Al2 Er1 2.9966(4) 50_656 ?
Al2 O1 3.3026(17) 54_655 ?
Al2 O1 3.3026(17) 77 ?
Al2 O1 3.3026(17) 45_445 ?
Al2 O1 3.3026(17) 22_554 ?
O1 Al1 1.9220(16) 38_444 ?
O1 Y1 2.4341(17) 5 ?
O1 Er1 2.4341(17) 5 ?
O1 O1 2.640(3) 9 ?
O1 O1 2.640(3) 5 ?
O1 O1 2.708(3) 28_445 ?
O1 O1 2.794(3) 77 ?
O1 O1 2.794(3) 81 ?
O1 O1 2.853(3) 38_444 ?
O1 O1 2.919(3) 22_554 ?
O1 O1 2.966(3) 89_655 ?
O1 O1 2.966(3) 68_656 ?
O1 Al2 3.3026(17) 81 ?

loop_
_geom_torsion_atom_site_label_1
_geom_torsion_atom_site_label_2
_geom_torsion_atom_site_label_3
_geom_torsion_atom_site_label_4
_geom_torsion
_geom_torsion_site_symmetry_1
_geom_torsion_site_symmetry_2
_geom_torsion_site_symmetry_3
_geom_torsion_site_symmetry_4
_geom_torsion_publ_flag
Al1 Al1 Al1 O1 3.16(6) ? . 49_666 43_444 ?
